data_7719613
loop_
_publ_author_name
'Sahoo, Subhasish'
'Rana, Rajanikanta'
'Srinivas, Chakali'
'Iyer, Parameswar Krishnan'
'Dash, Laxmipriya'
'Biswal, Himansu S.'
'Samal, Saroj L.'

_publ_section_title
;
 Understanding the effect of hydrogen bonding on the structural transition
 and emission properties in zero-dimensional hybrid metal halides:
 (3,5-DMP)3BiX6 (X = Cl, Br, I).
;
_journal_issue 42
_journal_name_full 'Dalton transactions (Cambridge, England : 2003)'
_journal_page_first 15726
_journal_page_last 15744
_journal_paper_doi 10.1039/d5dt01876e
_journal_volume 54
_journal_year 2025
_chemical_absolute_configuration 'C21 H48 Bi Br6 N3'
_chemical_formula_moiety 'Bi Br6, 3(C7 H16 N)'
_chemical_formula_sum 'C21 H48 Bi Br6 N3'
_chemical_formula_weight 1031.06
_space_group_crystal_system orthorhombic
_space_group_IT_number 18
_space_group_name_Hall 'P 2 2ab'
_space_group_name_H-M_alt 'P 21 21 2'
_atom_sites_solution_hydrogens geom
_atom_sites_solution_primary dual
_audit_creation_date 2024-10-23
_audit_creation_method
;
Olex2 1.5-alpha
(compiled 2022.11.02 svn.ra8b101fa for OlexSys, GUI svn.r6635)
;
_audit_update_record
;
2025-07-28 deposited with the CCDC.	2025-10-03 downloaded from the CCDC.
;
_cell_angle_alpha 90
_cell_angle_beta 90
_cell_angle_gamma 90
_cell_formula_units_Z 4
_cell_length_a 21.4465(5)
_cell_length_b 19.4530(4)
_cell_length_c 8.1701(2)
_cell_measurement_reflns_used 8900
_cell_measurement_temperature 293(2)
_cell_measurement_theta_max 23.7150
_cell_measurement_theta_min 1.8980
_cell_volume 3408.56(13)
_computing_cell_refinement 'CrysAlisPro 1.171.41.93a (Rigaku OD, 2020)'
_computing_data_collection 'CrysAlisPro 1.171.41.93a (Rigaku OD, 2020)'
_computing_data_reduction 'CrysAlisPro 1.171.41.93a (Rigaku OD, 2020)'
_computing_molecular_graphics 'Olex2 1.5-alpha (Dolomanov et al., 2009)'
_computing_publication_material 'Olex2 1.5-alpha (Dolomanov et al., 2009)'
_computing_structure_refinement 'SHELXL 2018/3 (Sheldrick, 2015)'
_computing_structure_solution 'SHELXT 2018/2 (Sheldrick, 2018)'
_diffrn_ambient_temperature 293(2)
_diffrn_detector 'Hybrid Pixel Array Detector'
_diffrn_detector_area_resol_mean 10.0000
_diffrn_measured_fraction_theta_full 1.000
_diffrn_measured_fraction_theta_max 0.951
_diffrn_measurement_details
;
List of Runs (angles in degrees, time in seconds):

  # Type    Start    End  Width  t~exp~   \w     \q     \k     \f   Frames
#--------------------------------------------------------------------------
  1  \w    -70.00 -44.00   0.50   40.45    --   10.00  21.00-107.00   52
  2  \w    -89.00 -64.00   0.50   40.45    --  -10.20  21.00-107.00   50
  3  \w    -12.00  19.00   0.50   40.45    --   10.00  77.00   0.00   62
  4  \w      5.00  31.00   0.50   40.45    --   10.00  77.00 -60.00   52
  5  \w     67.00  99.00   0.50   40.45    --   10.00  77.00   0.00   64
  6  \w    -79.00  35.00   0.50   40.45    --   10.00 -77.00-180.00  228
  7  \w     28.00  54.00   0.50   40.45    --   10.00  77.00   0.00   52
  8  \w    -38.00  16.00   0.50   40.45    --  -10.20 -82.00-120.00  108
  9  \w    -80.00 -54.00   0.50   40.45    --  -10.20 -82.00-120.00   52
 10  \w    -35.00 -10.00   0.50   40.45    --  -10.20  21.00-107.00   50
;
_diffrn_measurement_device 'four-circle diffractometer'
_diffrn_measurement_device_type 'XtaLAB Pro II AFC12 (RINC): Kappa single'
_diffrn_measurement_method '\w scans'
_diffrn_orient_matrix_type 'CrysAlisPro convention (1999,Acta A55,543-557)'
_diffrn_orient_matrix_UB_11 0.0219741000
_diffrn_orient_matrix_UB_12 0.0253774000
_diffrn_orient_matrix_UB_13 0.0236507000
_diffrn_orient_matrix_UB_21 -0.0235698000
_diffrn_orient_matrix_UB_22 0.0255019000
_diffrn_orient_matrix_UB_23 -0.0043084000
_diffrn_orient_matrix_UB_31 -0.0074574000
_diffrn_orient_matrix_UB_32 -0.0058805000
_diffrn_orient_matrix_UB_33 0.0834329000
_diffrn_radiation_monochromator mirror
_diffrn_radiation_probe x-ray
_diffrn_radiation_type 'Mo K\a'
_diffrn_radiation_wavelength 0.71073
_diffrn_reflns_av_R_equivalents 0.0417
_diffrn_reflns_av_unetI/netI 0.0631
_diffrn_reflns_Laue_measured_fraction_full 1.000
_diffrn_reflns_Laue_measured_fraction_max 0.951
_diffrn_reflns_limit_h_max 23
_diffrn_reflns_limit_h_min -27
_diffrn_reflns_limit_k_max 24
_diffrn_reflns_limit_k_min -23
_diffrn_reflns_limit_l_max 7
_diffrn_reflns_limit_l_min -10
_diffrn_reflns_number 23702
_diffrn_reflns_point_group_measured_fraction_full 0.975
_diffrn_reflns_point_group_measured_fraction_max 0.906
_diffrn_reflns_theta_full 25.242
_diffrn_reflns_theta_max 27.114
_diffrn_reflns_theta_min 1.899
_diffrn_source 'micro-focus sealed X-ray tube'
_diffrn_source_type 'Rigaku (Mo) X-ray Source'
_exptl_absorpt_coefficient_mu 12.220
_exptl_absorpt_correction_T_max 1.00000
_exptl_absorpt_correction_T_min 0.25498
_exptl_absorpt_correction_type multi-scan
_exptl_absorpt_process_details
;
CrysAlisPro 1.171.41.93a (Rigaku Oxford Diffraction, 2020)
Empirical absorption correction using spherical harmonics,
implemented in SCALE3 ABSPACK scaling algorithm.
;
_exptl_crystal_colour yellow
_exptl_crystal_density_diffrn 2.009
_exptl_crystal_description crystalline
_exptl_crystal_F_000 1952
_exptl_crystal_size_max 0.15
_exptl_crystal_size_mid 0.12
_exptl_crystal_size_min 0.10
_refine_diff_density_max 0.571
_refine_diff_density_min -0.850
_refine_diff_density_rms 0.109
_refine_ls_abs_structure_details
;
 Flack x determined using 1680 quotients [(I+)-(I-)]/[(I+)+(I-)]
 (Parsons, Flack and Wagner, Acta Cryst. B69 (2013) 249-259).
;
_refine_ls_abs_structure_Flack -0.057(4)
_refine_ls_extinction_method none
_refine_ls_goodness_of_fit_ref 0.978
_refine_ls_hydrogen_treatment constr
_refine_ls_matrix_type full
_refine_ls_number_parameters 344
_refine_ls_number_reflns 6824
_refine_ls_number_restraints 335
_refine_ls_restrained_S_all 0.959
_refine_ls_R_factor_all 0.0647
_refine_ls_R_factor_gt 0.0380
_refine_ls_shift/su_max 0.001
_refine_ls_shift/su_mean 0.000
_refine_ls_structure_factor_coef Fsqd
_refine_ls_weighting_details 'w=1/[\s^2^(Fo^2^)+(0.0183P)^2^] where P=(Fo^2^+2Fc^2^)/3'
_refine_ls_weighting_scheme calc
_refine_ls_wR_factor_gt 0.0475
_refine_ls_wR_factor_ref 0.0515
_reflns_Friedel_coverage 0.693
_reflns_Friedel_fraction_full 0.942
_reflns_Friedel_fraction_max 0.848
_reflns_number_gt 5129
_reflns_number_total 6824
_reflns_threshold_expression 'I > 2\s(I)'
_cod_data_source_file d5dt01876e2.cif
_cod_data_source_block ss95_261222
_cod_depositor_comments 'Adding full bibliography for 7719611--7719613.cif.'
_cod_database_code 7719613
_shelx_shelxl_version_number 2018/3
_chemical_oxdiff_formula 'C H N Bi Br'
_shelx_space_group_comment
;
The symmetry employed for this shelxl refinement is uniquely defined
by the following loop, which should always be used as a source of
symmetry information in preference to the above space-group names.
They are only intended as comments.
;
_reflns_odcompleteness_completeness 99.45
_reflns_odcompleteness_iscentric 1
_reflns_odcompleteness_theta 26.32
_olex2_refinement_description
;
1. Fixed Uiso
 At 1.2 times of:
  All C(H) groups, All C(H,H) groups, All N(H,H) groups, All N(H,H,H,H) groups
 At 1.5 times of:
  All C(H,H,H) groups
2. Restrained distances
 N1-C1 \\sim N1-C26
 with sigma of 0.02
 C5-C7 \\sim C22-C27
 with sigma of 0.04
 C3-C7 \\sim C24-C27
 with sigma of 0.04
 N1-C5 \\sim N1-C22
 with sigma of 0.02
 C3-C2 \\sim C24-C25
 with sigma of 0.02
 C1-C6 \\sim C26-C28
 with sigma of 0.04
 C3-C4 \\sim C24-C23
 with sigma of 0.02
 C1-C2 \\sim C26-C25
 with sigma of 0.02
 C5-C4 \\sim C22-C23
 with sigma of 0.02
 C3-C6 \\sim C24-C28
 with sigma of 0.04
 C2-C6 \\sim C25-C28
 with sigma of 0.02
 C2-C4 \\sim C25-C23
 with sigma of 0.04
 C4-C7 \\sim C23-C27
 with sigma of 0.02
 N1-C2 \\sim N1-C25
 with sigma of 0.04
 N1-C4 \\sim N1-C23
 with sigma of 0.04
 C3-C1 \\sim C24-C26
 with sigma of 0.04
 C3-C5 \\sim C24-C22
 with sigma of 0.04
3. Uiso/Uaniso restraints and constraints
C22 \\sim N1 \\sim C1 \\sim C5 \\sim C26 \\sim C2 \\sim C4 \\sim C25 \\sim C23
\\sim C3 \\sim C6 \\sim C7 \\sim C24 \\sim C28 \\sim C27: within 2A with sigma
of 0.04 and sigma for terminal atoms of 0.08 within 2A
4. Rigid body (RIGU) restrains
 C24, N1, C1, C5, C26, C22, C2, C4, C25, C23, C3, C6, C7, C28, C27
 with sigma for 1-2 distances of 0.004 and sigma for 1-3 distances of 0.004
5. Others
 Sof(H1BC)=Sof(H1BD)=Sof(C24)=Sof(H24A)=Sof(H24B)=Sof(C26)=Sof(H26A)=Sof(H26B)=
 Sof(C22)=Sof(H22A)=Sof(H22B)=Sof(C25)=Sof(H25)=Sof(C23)=Sof(H23)=Sof(C28)=
 Sof(H28A)=Sof(H28B)=Sof(H28C)=Sof(C27)=Sof(H27A)=Sof(H27B)=Sof(H27C)=1-FVAR(1)
 Sof(H1AA)=Sof(H1AB)=Sof(C3)=Sof(H3A)=Sof(H3B)=Sof(C1)=Sof(H1A)=Sof(H1B)=
 Sof(C5)=Sof(H5A)=Sof(H5B)=Sof(C2)=Sof(H2)=Sof(C4)=Sof(H4)=Sof(C6)=Sof(H6A)=
 Sof(H6B)=Sof(H6C)=Sof(C7)=Sof(H7A)=Sof(H7B)=Sof(H7C)=FVAR(1)
6.a Ternary CH refined with riding coordinates:
 C16(H16), C9(H9), C18(H18), C2(H2), C11(H11), C4(H4), C25(H25), C23(H23)
6.b Secondary CH2 refined with riding coordinates:
 N3(H3C,H3D), N1(H1AA,H1AB), N1(H1BC,H1BD), N2(H2A,H2B), C17(H17A,H17B),
 C15(H15A,H15B), C10(H10A,H10B), C19(H19A,H19B), C8(H8A,H8B), C3(H3A,H3B),
 C1(H1A,H1B), C5(H5A,H5B), C12(H12A,H12B), C24(H24A,H24B), C26(H26A,H26B),
 C22(H22A,H22B)
6.c Me refined with riding coordinates:
 C21(H21A,H21B,H21C), C13(H13A,H13B,H13C), C20(H20A,H20B,H20C), C6(H6A,H6B,
 H6C), C7(H7A,H7B,H7C), C14(H14A,H14B,H14C), C28(H28A,H28B,H28C), C27(H27A,H27B,
 H27C)
;
_olex2_submission_special_instructions 'No special instructions were received'
_oxdiff_exptl_absorpt_empirical_details
;
Empirical correction (ABSPACK) includes:
- Absorption correction using spherical harmonics
- Frame scaling
;
_oxdiff_exptl_absorpt_empirical_full_max 2.198
_oxdiff_exptl_absorpt_empirical_full_min 0.503

loop_
_space_group_symop_operation_xyz
'x, y, z'
'-x, -y, z'
'-x+1/2, y+1/2, -z'
'x+1/2, -y+1/2, -z'

loop_
_atom_site_label
_atom_site_type_symbol
_atom_site_fract_x
_atom_site_fract_y
_atom_site_fract_z
_atom_site_U_iso_or_equiv
_atom_site_adp_type
_atom_site_occupancy
_atom_site_site_symmetry_order
_atom_site_calc_flag
_atom_site_refinement_flags_posn
_atom_site_refinement_flags_adp
_atom_site_refinement_flags_occupancy
_atom_site_disorder_assembly
_atom_site_disorder_group
Bi1 Bi 0.68733(2) 0.30166(2) 0.72826(4) 0.04475(10) Uani 1 1 d . . . . .
Br1 Br 0.62556(4) 0.35874(4) 0.44639(12) 0.0622(3) Uani 1 1 d . . . . .
Br2 Br 0.77751(4) 0.41699(4) 0.69057(11) 0.0529(2) Uani 1 1 d . . . . .
Br3 Br 0.74755(4) 0.24850(4) 1.00923(11) 0.0605(3) Uani 1 1 d . . . . .
Br4 Br 0.59614(4) 0.20101(4) 0.75707(12) 0.0673(3) Uani 1 1 d . . . . .
Br5 Br 0.61182(4) 0.39303(4) 0.92925(13) 0.0671(3) Uani 1 1 d . . . . .
Br6 Br 0.75993(4) 0.22115(4) 0.51487(12) 0.0710(3) Uani 1 1 d . . . . .
N3 N 0.7819(3) 0.3734(3) 0.2795(9) 0.0614(19) Uani 1 1 d . . . . .
H3C H 0.774772 0.381400 0.385129 0.074 Uiso 1 1 calc R U . . .
H3D H 0.760715 0.335787 0.251537 0.074 Uiso 1 1 calc R U . . .
N1 N 0.5930(3) 0.2354(3) 0.1773(9) 0.065(2) Uani 1 1 d D U . . .
H1AA H 0.595191 0.227662 0.070143 0.078 Uiso 0.636(13) 1 calc R U P A 1
H1AB H 0.617480 0.271127 0.200393 0.078 Uiso 0.636(13) 1 calc R U P A 1
H1BC H 0.603543 0.260015 0.264996 0.078 Uiso 0.364(13) 1 calc R U P A 2
H1BD H 0.612847 0.253626 0.091967 0.078 Uiso 0.364(13) 1 calc R U P A 2
N2 N 0.6560(3) 0.5234(4) 0.6698(13) 0.091(3) Uani 1 1 d . . . . .
H2A H 0.694952 0.510187 0.689928 0.109 Uiso 1 1 calc R U . . .
H2B H 0.630908 0.488486 0.694865 0.109 Uiso 1 1 calc R U . . .
C17 C 0.8634(4) 0.4831(4) 0.1856(12) 0.067(3) Uani 1 1 d . . . . .
H17A H 0.886581 0.523878 0.217228 0.080 Uiso 1 1 calc R U . . .
H17B H 0.870793 0.475154 0.070050 0.080 Uiso 1 1 calc R U . . .
C16 C 0.7944(4) 0.4958(4) 0.2129(12) 0.068(3) Uani 1 1 d . . . . .
H16 H 0.788544 0.508272 0.328086 0.082 Uiso 1 1 calc R U . . .
C15 C 0.7585(4) 0.4328(4) 0.1815(11) 0.067(3) Uani 1 1 d . . . . .
H15A H 0.760996 0.421510 0.066008 0.080 Uiso 1 1 calc R U . . .
H15B H 0.715023 0.440873 0.208010 0.080 Uiso 1 1 calc R U . . .
C9 C 0.5754(4) 0.6079(4) 0.7441(14) 0.069(3) Uani 1 1 d . . . . .
H9 H 0.546466 0.572159 0.780991 0.083 Uiso 1 1 calc R U . . .
C10 C 0.5648(4) 0.6188(5) 0.5660(14) 0.083(3) Uani 1 1 d . . . . .
H10A H 0.588182 0.658905 0.531525 0.100 Uiso 1 1 calc R U . . .
H10B H 0.520895 0.628617 0.548841 0.100 Uiso 1 1 calc R U . . .
C19 C 0.8489(4) 0.3609(4) 0.2551(14) 0.071(3) Uani 1 1 d . . . . .
H19A H 0.862328 0.324782 0.329074 0.086 Uiso 1 1 calc R U . . .
H19B H 0.855603 0.344729 0.144102 0.086 Uiso 1 1 calc R U . . .
C8 C 0.6406(4) 0.5828(5) 0.7768(13) 0.082(3) Uani 1 1 d . . . . .
H8A H 0.670023 0.619744 0.757024 0.098 Uiso 1 1 calc R U . . .
H8B H 0.644253 0.569156 0.890634 0.098 Uiso 1 1 calc R U . . .
C3 C 0.5073(11) 0.1328(11) 0.300(3) 0.068(6) Uani 0.636(13) 1 d D U P A 1
H3A H 0.511315 0.148407 0.412610 0.081 Uiso 0.636(13) 1 calc R U P A 1
H3B H 0.479302 0.093702 0.296789 0.081 Uiso 0.636(13) 1 calc R U P A 1
C18 C 0.8874(4) 0.4220(4) 0.2828(14) 0.075(3) Uani 1 1 d . . . . .
H18 H 0.883949 0.433742 0.399049 0.091 Uiso 1 1 calc R U . . .
C1 C 0.5245(8) 0.2527(11) 0.225(2) 0.055(5) Uani 0.636(13) 1 d D U P A 1
H1A H 0.521994 0.261592 0.342139 0.067 Uiso 0.636(13) 1 calc R U P A 1
H1B H 0.510909 0.293715 0.168032 0.067 Uiso 0.636(13) 1 calc R U P A 1
C21 C 0.9554(3) 0.4057(5) 0.2490(16) 0.104(4) Uani 1 1 d . . . . .
H21A H 0.980173 0.445979 0.267474 0.156 Uiso 1 1 calc R U . . .
H21B H 0.968934 0.369558 0.320752 0.156 Uiso 1 1 calc R U . . .
H21C H 0.959956 0.391101 0.137364 0.156 Uiso 1 1 calc R U . . .
C5 C 0.6143(10) 0.1769(9) 0.263(3) 0.068(6) Uani 0.636(13) 1 d D U P A 1
H5A H 0.612846 0.185850 0.379806 0.081 Uiso 0.636(13) 1 calc R U P A 1
H5B H 0.657223 0.167572 0.233328 0.081 Uiso 0.636(13) 1 calc R U P A 1
C12 C 0.6498(4) 0.5386(5) 0.4938(14) 0.080(3) Uani 1 1 d . . . . .
H12A H 0.661139 0.498511 0.429960 0.096 Uiso 1 1 calc R U . . .
H12B H 0.677451 0.576009 0.464033 0.096 Uiso 1 1 calc R U . . .
C13 C 0.5622(5) 0.6721(5) 0.8426(14) 0.116(4) Uani 1 1 d . . . . .
H13A H 0.569582 0.663076 0.956437 0.174 Uiso 1 1 calc R U . . .
H13B H 0.589083 0.708525 0.806480 0.174 Uiso 1 1 calc R U . . .
H13C H 0.519493 0.685458 0.827247 0.174 Uiso 1 1 calc R U . . .
C2 C 0.4833(6) 0.1940(8) 0.182(2) 0.062(4) Uani 0.636(13) 1 d D U P A 1
H2 H 0.480748 0.182846 0.065367 0.074 Uiso 0.636(13) 1 calc R U P A 1
C11 C 0.5831(5) 0.5585(5) 0.4582(15) 0.088(3) Uani 1 1 d . . . . .
H11 H 0.556973 0.519491 0.491157 0.106 Uiso 1 1 calc R U . . .
C4 C 0.5740(7) 0.1140(7) 0.224(2) 0.074(5) Uani 0.636(13) 1 d D U P A 1
H4 H 0.573749 0.099611 0.108657 0.088 Uiso 0.636(13) 1 calc R U P A 1
C20 C 0.7705(4) 0.5556(4) 0.1079(13) 0.093(3) Uani 1 1 d . . . . .
H20A H 0.794608 0.596079 0.130526 0.139 Uiso 1 1 calc R U . . .
H20B H 0.774361 0.543979 -0.005872 0.139 Uiso 1 1 calc R U . . .
H20C H 0.727466 0.564238 0.133188 0.139 Uiso 1 1 calc R U . . .
C6 C 0.4183(10) 0.2104(17) 0.271(4) 0.116(12) Uani 0.636(13) 1 d D U P A 1
H6A H 0.389129 0.174184 0.248307 0.175 Uiso 0.636(13) 1 calc R U P A 1
H6B H 0.424839 0.213468 0.387165 0.175 Uiso 0.636(13) 1 calc R U P A 1
H6C H 0.402068 0.253176 0.231261 0.175 Uiso 0.636(13) 1 calc R U P A 1
C7 C 0.6049(16) 0.0580(12) 0.355(4) 0.122(11) Uani 0.636(13) 1 d D U P A 1
H7A H 0.584011 0.014621 0.345102 0.183 Uiso 0.636(13) 1 calc R U P A 1
H7B H 0.648456 0.052225 0.331555 0.183 Uiso 0.636(13) 1 calc R U P A 1
H7C H 0.600102 0.075061 0.464786 0.183 Uiso 0.636(13) 1 calc R U P A 1
C14 C 0.5722(6) 0.5694(6) 0.273(2) 0.156(6) Uani 1 1 d . . . . .
H14A H 0.529522 0.581939 0.254615 0.235 Uiso 1 1 calc R U . . .
H14B H 0.599009 0.605483 0.234501 0.235 Uiso 1 1 calc R U . . .
H14C H 0.581453 0.527666 0.215426 0.235 Uiso 1 1 calc R U . . .
C24 C 0.5093(18) 0.1272(17) 0.248(5) 0.060(8) Uani 0.364(13) 1 d D U P A 2
H24A H 0.509245 0.117081 0.131987 0.072 Uiso 0.364(13) 1 calc R U P A 2
H24B H 0.481089 0.096109 0.304188 0.072 Uiso 0.364(13) 1 calc R U P A 2
C26 C 0.6181(17) 0.1600(14) 0.202(4) 0.067(8) Uani 0.364(13) 1 d D U P A 2
H26A H 0.616839 0.135315 0.099310 0.081 Uiso 0.364(13) 1 calc R U P A 2
H26B H 0.661090 0.161427 0.239465 0.081 Uiso 0.364(13) 1 calc R U P A 2
C22 C 0.5297(12) 0.2433(19) 0.152(4) 0.057(8) Uani 0.364(13) 1 d D U P A 2
H22A H 0.518654 0.224863 0.045821 0.068 Uiso 0.364(13) 1 calc R U P A 2
H22B H 0.519327 0.291835 0.152989 0.068 Uiso 0.364(13) 1 calc R U P A 2
C25 C 0.5793(12) 0.1240(13) 0.325(3) 0.078(7) Uani 0.364(13) 1 d D U P A 2
H25 H 0.583782 0.139223 0.438651 0.093 Uiso 0.364(13) 1 calc R U P A 2
C23 C 0.4925(11) 0.2066(12) 0.284(3) 0.059(6) Uani 0.364(13) 1 d D U P A 2
H23 H 0.499671 0.222302 0.396409 0.071 Uiso 0.364(13) 1 calc R U P A 2
C28 C 0.591(2) 0.0438(17) 0.291(6) 0.103(15) Uani 0.364(13) 1 d D U P A 2
H28A H 0.566689 0.016997 0.366673 0.155 Uiso 0.364(13) 1 calc R U P A 2
H28B H 0.578143 0.032917 0.180994 0.155 Uiso 0.364(13) 1 calc R U P A 2
H28C H 0.634187 0.033365 0.304177 0.155 Uiso 0.364(13) 1 calc R U P A 2
C27 C 0.4204(16) 0.218(2) 0.212(6) 0.061(9) Uani 0.364(13) 1 d D U P A 2
H27A H 0.390807 0.197389 0.284347 0.091 Uiso 0.364(13) 1 calc R U P A 2
H27B H 0.411906 0.266799 0.204111 0.091 Uiso 0.364(13) 1 calc R U P A 2
H27C H 0.416970 0.197973 0.105184 0.091 Uiso 0.364(13) 1 calc R U P A 2

loop_
_atom_site_aniso_label
_atom_site_aniso_U_11
_atom_site_aniso_U_22
_atom_site_aniso_U_33
_atom_site_aniso_U_23
_atom_site_aniso_U_13
_atom_site_aniso_U_12
Bi1 0.05034(17) 0.03846(16) 0.04545(19) -0.00106(16) -0.00155(17) -0.00465(14)
Br1 0.0754(6) 0.0519(6) 0.0593(7) -0.0006(5) -0.0173(5) 0.0022(5)
Br2 0.0521(5) 0.0466(5) 0.0600(7) -0.0014(4) -0.0017(4) -0.0067(4)
Br3 0.0756(6) 0.0485(5) 0.0573(6) 0.0004(5) -0.0171(5) -0.0048(4)
Br4 0.0695(5) 0.0603(5) 0.0721(7) -0.0049(7) -0.0043(5) -0.0249(4)
Br5 0.0761(6) 0.0585(6) 0.0668(7) -0.0077(5) 0.0146(5) 0.0017(5)
Br6 0.0856(7) 0.0563(6) 0.0711(7) -0.0061(5) 0.0141(6) 0.0136(5)
N3 0.082(5) 0.047(4) 0.056(5) -0.002(4) 0.001(4) -0.011(4)
N1 0.068(4) 0.062(4) 0.064(6) -0.011(4) 0.006(4) -0.013(4)
N2 0.062(5) 0.068(6) 0.143(10) 0.026(6) 0.011(5) 0.017(4)
C17 0.053(6) 0.063(6) 0.084(8) 0.008(5) 0.006(5) -0.016(5)
C16 0.068(6) 0.057(6) 0.079(7) 0.008(6) -0.001(5) -0.004(4)
C15 0.056(6) 0.073(7) 0.071(7) -0.002(6) -0.001(5) -0.004(5)
C9 0.065(6) 0.066(6) 0.076(8) 0.011(7) 0.016(6) 0.008(5)
C10 0.071(6) 0.076(7) 0.103(10) 0.007(7) -0.014(6) 0.030(5)
C19 0.064(6) 0.056(6) 0.094(8) -0.020(6) -0.001(6) 0.012(5)
C8 0.088(7) 0.078(7) 0.080(8) 0.016(7) 0.001(6) 0.013(6)
C3 0.082(9) 0.041(9) 0.080(17) 0.001(8) 0.016(9) -0.021(7)
C18 0.058(6) 0.073(7) 0.095(9) -0.014(7) -0.005(6) 0.002(5)
C1 0.065(7) 0.052(8) 0.050(13) 0.008(10) 0.002(8) -0.010(6)
C21 0.055(6) 0.123(9) 0.135(11) -0.005(10) 0.011(7) 0.008(5)
C5 0.049(8) 0.090(10) 0.064(14) 0.003(9) 0.002(10) 0.009(7)
C12 0.097(8) 0.057(6) 0.086(9) 0.009(6) 0.024(7) 0.017(5)
C13 0.143(10) 0.102(9) 0.103(11) -0.026(8) 0.020(7) 0.032(8)
C2 0.061(8) 0.070(9) 0.054(10) 0.002(8) -0.002(8) -0.017(6)
C11 0.088(8) 0.063(7) 0.114(11) 0.006(7) -0.002(7) 0.009(6)
C4 0.094(10) 0.063(8) 0.064(12) -0.001(9) 0.017(9) 0.008(7)
C20 0.103(8) 0.069(7) 0.107(9) 0.032(7) -0.007(7) -0.004(6)
C6 0.051(9) 0.16(2) 0.14(3) 0.03(2) 0.008(12) 0.000(10)
C7 0.16(2) 0.073(14) 0.13(3) 0.019(13) -0.007(18) 0.034(14)
C14 0.209(14) 0.133(11) 0.127(14) -0.023(12) -0.064(13) 0.030(10)
C24 0.080(12) 0.060(12) 0.040(19) 0.015(13) 0.022(13) 0.000(11)
C26 0.064(13) 0.085(13) 0.053(19) 0.007(14) -0.003(14) 0.010(12)
C22 0.067(8) 0.057(15) 0.047(18) 0.021(15) 0.001(12) -0.012(11)
C25 0.090(13) 0.084(13) 0.059(17) 0.022(13) 0.004(12) 0.014(12)
C23 0.076(11) 0.059(12) 0.043(14) 0.008(12) 0.022(11) -0.003(10)
C28 0.14(3) 0.084(15) 0.09(3) 0.039(19) 0.00(3) 0.032(18)
C27 0.075(13) 0.046(16) 0.06(2) 0.008(16) 0.028(14) -0.006(12)

loop_
_atom_type_symbol
_atom_type_description
_atom_type_scat_dispersion_real
_atom_type_scat_dispersion_imag
_atom_type_scat_source
C C 0.0033 0.0016 'International Tables Vol C Tables 4.2.6.8 and 6.1.1.4'
H H 0.0000 0.0000 'International Tables Vol C Tables 4.2.6.8 and 6.1.1.4'
Bi Bi -4.1077 10.2566 'International Tables Vol C Tables 4.2.6.8 and 6.1.1.4'
Br Br -0.2901 2.4595 'International Tables Vol C Tables 4.2.6.8 and 6.1.1.4'
N N 0.0061 0.0033 'International Tables Vol C Tables 4.2.6.8 and 6.1.1.4'

loop_
_geom_angle_atom_site_label_1
_geom_angle_atom_site_label_2
_geom_angle_atom_site_label_3
_geom_angle
_geom_angle_site_symmetry_1
_geom_angle_site_symmetry_3
_geom_angle_publ_flag
Br1 Bi1 Br2 85.73(2) . . ?
Br1 Bi1 Br5 87.69(3) . . ?
Br3 Bi1 Br1 178.65(3) . . ?
Br3 Bi1 Br2 93.60(2) . . ?
Br3 Bi1 Br5 91.12(3) . . ?
Br4 Bi1 Br1 90.90(3) . . ?
Br4 Bi1 Br2 175.68(3) . . ?
Br4 Bi1 Br3 89.72(3) . . ?
Br4 Bi1 Br5 89.48(3) . . ?
Br4 Bi1 Br6 92.86(3) . . ?
Br5 Bi1 Br2 87.68(2) . . ?
Br6 Bi1 Br1 88.49(3) . . ?
Br6 Bi1 Br2 89.76(3) . . ?
Br6 Bi1 Br3 92.67(3) . . ?
Br6 Bi1 Br5 175.56(3) . . ?
H3C N3 H3D 107.8 . . ?
C15 N3 H3C 109.1 . . ?
C15 N3 H3D 109.1 . . ?
C19 N3 H3C 109.1 . . ?
C19 N3 H3D 109.1 . . ?
C19 N3 C15 112.5(7) . . ?
H1AA N1 H1AB 108.1 . . ?
H1BC N1 H1BD 107.2 . . ?
C1 N1 H1AA 109.5 . . ?
C1 N1 H1AB 109.5 . . ?
C5 N1 H1AA 109.5 . . ?
C5 N1 H1AB 109.5 . . ?
C5 N1 C1 110.7(11) . . ?
C26 N1 H1BC 108.0 . . ?
C26 N1 H1BD 108.0 . . ?
C22 N1 H1BC 108.0 . . ?
C22 N1 H1BD 108.0 . . ?
C22 N1 C26 117.2(17) . . ?
H2A N2 H2B 107.7 . . ?
C8 N2 H2A 108.9 . . ?
C8 N2 H2B 108.9 . . ?
C12 N2 H2A 108.9 . . ?
C12 N2 H2B 108.9 . . ?
C12 N2 C8 113.4(7) . . ?
H17A C17 H17B 107.9 . . ?
C16 C17 H17A 109.1 . . ?
C16 C17 H17B 109.1 . . ?
C16 C17 C18 112.3(7) . . ?
C18 C17 H17A 109.1 . . ?
C18 C17 H17B 109.1 . . ?
C17 C16 H16 107.8 . . ?
C17 C16 C20 111.6(7) . . ?
C15 C16 C17 110.5(7) . . ?
C15 C16 H16 107.8 . . ?
C15 C16 C20 111.1(7) . . ?
C20 C16 H16 107.8 . . ?
N3 C15 H15A 109.2 . . ?
N3 C15 H15B 109.2 . . ?
C16 C15 N3 112.1(7) . . ?
C16 C15 H15A 109.2 . . ?
C16 C15 H15B 109.2 . . ?
H15A C15 H15B 107.9 . . ?
C10 C9 H9 107.7 . . ?
C10 C9 C8 111.3(8) . . ?
C10 C9 C13 111.9(8) . . ?
C8 C9 H9 107.7 . . ?
C8 C9 C13 110.4(9) . . ?
C13 C9 H9 107.7 . . ?
C9 C10 H10A 108.6 . . ?
C9 C10 H10B 108.6 . . ?
C9 C10 C11 114.7(8) . . ?
H10A C10 H10B 107.6 . . ?
C11 C10 H10A 108.6 . . ?
C11 C10 H10B 108.6 . . ?
N3 C19 H19A 108.9 . . ?
N3 C19 H19B 108.9 . . ?
H19A C19 H19B 107.7 . . ?
C18 C19 N3 113.3(6) . . ?
C18 C19 H19A 108.9 . . ?
C18 C19 H19B 108.9 . . ?
N2 C8 C9 110.7(8) . . ?
N2 C8 H8A 109.5 . . ?
N2 C8 H8B 109.5 . . ?
C9 C8 H8A 109.5 . . ?
C9 C8 H8B 109.5 . . ?
H8A C8 H8B 108.1 . . ?
H3A C3 H3B 109.2 . . ?
C2 C3 H3A 111.2 . . ?
C2 C3 H3B 111.2 . . ?
C4 C3 H3A 111.2 . . ?
C4 C3 H3B 111.2 . . ?
C4 C3 C2 102.6(14) . . ?
C17 C18 H18 107.3 . . ?
C19 C18 C17 111.4(7) . . ?
C19 C18 H18 107.3 . . ?
C19 C18 C21 110.1(7) . . ?
C21 C18 C17 113.2(8) . . ?
C21 C18 H18 107.3 . . ?
N1 C1 H1A 109.8 . . ?
N1 C1 H1B 109.8 . . ?
H1A C1 H1B 108.2 . . ?
C2 C1 N1 109.5(14) . . ?
C2 C1 H1A 109.8 . . ?
C2 C1 H1B 109.8 . . ?
C18 C21 H21A 109.5 . . ?
C18 C21 H21B 109.5 . . ?
C18 C21 H21C 109.5 . . ?
H21A C21 H21B 109.5 . . ?
H21A C21 H21C 109.5 . . ?
H21B C21 H21C 109.5 . . ?
N1 C5 H5A 109.4 . . ?
N1 C5 H5B 109.4 . . ?
N1 C5 C4 111.0(16) . . ?
H5A C5 H5B 108.0 . . ?
C4 C5 H5A 109.4 . . ?
C4 C5 H5B 109.4 . . ?
N2 C12 H12A 109.9 . . ?
N2 C12 H12B 109.9 . . ?
N2 C12 C11 109.0(8) . . ?
H12A C12 H12B 108.3 . . ?
C11 C12 H12A 109.9 . . ?
C11 C12 H12B 109.9 . . ?
C9 C13 H13A 109.5 . . ?
C9 C13 H13B 109.5 . . ?
C9 C13 H13C 109.5 . . ?
H13A C13 H13B 109.5 . . ?
H13A C13 H13C 109.5 . . ?
H13B C13 H13C 109.5 . . ?
C3 C2 H2 115.9 . . ?
C1 C2 C3 103.6(15) . . ?
C1 C2 H2 115.9 . . ?
C1 C2 C6 104.8(17) . . ?
C6 C2 C3 98.7(17) . . ?
C6 C2 H2 115.8 . . ?
C10 C11 H11 106.9 . . ?
C10 C11 C14 115.0(9) . . ?
C12 C11 C10 109.3(9) . . ?
C12 C11 H11 106.9 . . ?
C12 C11 C14 111.5(10) . . ?
C14 C11 H11 106.9 . . ?
C3 C4 H4 115.7 . . ?
C3 C4 C7 104.5(18) . . ?
C5 C4 C3 103.8(15) . . ?
C5 C4 H4 115.7 . . ?
C5 C4 C7 99.3(17) . . ?
C7 C4 H4 115.7 . . ?
C16 C20 H20A 109.5 . . ?
C16 C20 H20B 109.5 . . ?
C16 C20 H20C 109.5 . . ?
H20A C20 H20B 109.5 . . ?
H20A C20 H20C 109.5 . . ?
H20B C20 H20C 109.5 . . ?
C2 C6 H6A 109.5 . . ?
C2 C6 H6B 109.5 . . ?
C2 C6 H6C 109.5 . . ?
H6A C6 H6B 109.5 . . ?
H6A C6 H6C 109.5 . . ?
H6B C6 H6C 109.5 . . ?
C4 C7 H7A 109.5 . . ?
C4 C7 H7B 109.5 . . ?
C4 C7 H7C 109.5 . . ?
H7A C7 H7B 109.5 . . ?
H7A C7 H7C 109.5 . . ?
H7B C7 H7C 109.5 . . ?
C11 C14 H14A 109.5 . . ?
C11 C14 H14B 109.5 . . ?
C11 C14 H14C 109.5 . . ?
H14A C14 H14B 109.5 . . ?
H14A C14 H14C 109.5 . . ?
H14B C14 H14C 109.5 . . ?
H24A C24 H24B 109.5 . . ?
C25 C24 H24A 111.8 . . ?
C25 C24 H24B 111.8 . . ?
C23 C24 H24A 111.8 . . ?
C23 C24 H24B 111.8 . . ?
C23 C24 C25 100(2) . . ?
N1 C26 H26A 109.7 . . ?
N1 C26 H26B 109.7 . . ?
H26A C26 H26B 108.2 . . ?
C25 C26 N1 110(2) . . ?
C25 C26 H26A 109.7 . . ?
C25 C26 H26B 109.7 . . ?
N1 C22 H22A 109.4 . . ?
N1 C22 H22B 109.4 . . ?
N1 C22 C23 111(2) . . ?
H22A C22 H22B 108.0 . . ?
C23 C22 H22A 109.4 . . ?
C23 C22 H22B 109.4 . . ?
C24 C25 H25 116.3 . . ?
C26 C25 C24 104(2) . . ?
C26 C25 H25 116.3 . . ?
C26 C25 C28 105(3) . . ?
C28 C25 C24 96(2) . . ?
C28 C25 H25 116.3 . . ?
C24 C23 H23 115.7 . . ?
C24 C23 C27 106(2) . . ?
C22 C23 C24 102(2) . . ?
C22 C23 H23 115.7 . . ?
C22 C23 C27 100(2) . . ?
C27 C23 H23 115.7 . . ?
C25 C28 H28A 109.5 . . ?
C25 C28 H28B 109.5 . . ?
C25 C28 H28C 109.5 . . ?
H28A C28 H28B 109.5 . . ?
H28A C28 H28C 109.5 . . ?
H28B C28 H28C 109.5 . . ?
C23 C27 H27A 109.5 . . ?
C23 C27 H27B 109.5 . . ?
C23 C27 H27C 109.5 . . ?
H27A C27 H27B 109.5 . . ?
H27A C27 H27C 109.5 . . ?
H27B C27 H27C 109.5 . . ?

loop_
_geom_bond_atom_site_label_1
_geom_bond_atom_site_label_2
_geom_bond_distance
_geom_bond_site_symmetry_2
_geom_bond_publ_flag
Bi1 Br1 2.8795(9) . ?
Bi1 Br2 2.9780(8) . ?
Bi1 Br3 2.8297(9) . ?
Bi1 Br4 2.7773(8) . ?
Bi1 Br5 2.9119(9) . ?
Bi1 Br6 2.8137(9) . ?
N3 H3C 0.8900 . ?
N3 H3D 0.8900 . ?
N3 C15 1.492(9) . ?
N3 C19 1.473(8) . ?
N1 H1AA 0.8900 . ?
N1 H1AB 0.8900 . ?
N1 H1BC 0.8900 . ?
N1 H1BD 0.8900 . ?
N1 C1 1.559(17) . ?
N1 C5 1.412(19) . ?
N1 C26 1.58(3) . ?
N1 C22 1.38(3) . ?
N2 H2A 0.8900 . ?
N2 H2B 0.8900 . ?
N2 C8 1.486(11) . ?
N2 C12 1.474(11) . ?
C17 H17A 0.9700 . ?
C17 H17B 0.9700 . ?
C17 C16 1.517(10) . ?
C17 C18 1.520(11) . ?
C16 H16 0.9800 . ?
C16 C15 1.471(10) . ?
C16 C20 1.534(11) . ?
C15 H15A 0.9700 . ?
C15 H15B 0.9700 . ?
C9 H9 0.9800 . ?
C9 C10 1.488(13) . ?
C9 C8 1.505(10) . ?
C9 C13 1.512(11) . ?
C10 H10A 0.9700 . ?
C10 H10B 0.9700 . ?
C10 C11 1.519(13) . ?
C19 H19A 0.9700 . ?
C19 H19B 0.9700 . ?
C19 C18 1.464(10) . ?
C8 H8A 0.9700 . ?
C8 H8B 0.9700 . ?
C3 H3A 0.9700 . ?
C3 H3B 0.9700 . ?
C3 C2 1.62(3) . ?
C3 C4 1.60(3) . ?
C18 H18 0.9800 . ?
C18 C21 1.517(10) . ?
C1 H1A 0.9700 . ?
C1 H1B 0.9700 . ?
C1 C2 1.49(2) . ?
C21 H21A 0.9600 . ?
C21 H21B 0.9600 . ?
C21 H21C 0.9600 . ?
C5 H5A 0.9700 . ?
C5 H5B 0.9700 . ?
C5 C4 1.53(2) . ?
C12 H12A 0.9700 . ?
C12 H12B 0.9700 . ?
C12 C11 1.510(12) . ?
C13 H13A 0.9600 . ?
C13 H13B 0.9600 . ?
C13 H13C 0.9600 . ?
C2 H2 0.9800 . ?
C2 C6 1.60(3) . ?
C11 H11 0.9800 . ?
C11 C14 1.544(17) . ?
C4 H4 0.9800 . ?
C4 C7 1.67(3) . ?
C20 H20A 0.9600 . ?
C20 H20B 0.9600 . ?
C20 H20C 0.9600 . ?
C6 H6A 0.9600 . ?
C6 H6B 0.9600 . ?
C6 H6C 0.9600 . ?
C7 H7A 0.9600 . ?
C7 H7B 0.9600 . ?
C7 H7C 0.9600 . ?
C14 H14A 0.9600 . ?
C14 H14B 0.9600 . ?
C14 H14C 0.9600 . ?
C24 H24A 0.9700 . ?
C24 H24B 0.9700 . ?
C24 C25 1.63(4) . ?
C24 C23 1.61(4) . ?
C26 H26A 0.9700 . ?
C26 H26B 0.9700 . ?
C26 C25 1.48(3) . ?
C22 H22A 0.9700 . ?
C22 H22B 0.9700 . ?
C22 C23 1.52(3) . ?
C25 H25 0.9800 . ?
C25 C28 1.60(4) . ?
C23 H23 0.9800 . ?
C23 C27 1.67(4) . ?
C28 H28A 0.9600 . ?
C28 H28B 0.9600 . ?
C28 H28C 0.9600 . ?
C27 H27A 0.9600 . ?
C27 H27B 0.9600 . ?
C27 H27C 0.9600 . ?

loop_
_geom_torsion_atom_site_label_1
_geom_torsion_atom_site_label_2
_geom_torsion_atom_site_label_3
_geom_torsion_atom_site_label_4
_geom_torsion
_geom_torsion_site_symmetry_1
_geom_torsion_site_symmetry_2
_geom_torsion_site_symmetry_3
_geom_torsion_site_symmetry_4
_geom_torsion_publ_flag
N3 C19 C18 C17 -51.5(12) . . . . ?
N3 C19 C18 C21 -177.8(9) . . . . ?
N1 C1 C2 C3 65(2) . . . . ?
N1 C1 C2 C6 168.1(15) . . . . ?
N1 C5 C4 C3 -66(2) . . . . ?
N1 C5 C4 C7 -174.0(16) . . . . ?
N1 C26 C25 C24 58(3) . . . . ?
N1 C26 C25 C28 159(3) . . . . ?
N1 C22 C23 C24 -66(3) . . . . ?
N1 C22 C23 C27 -175(3) . . . . ?
N2 C12 C11 C10 56.4(11) . . . . ?
N2 C12 C11 C14 -175.4(9) . . . . ?
C17 C16 C15 N3 54.3(10) . . . . ?
C16 C17 C18 C19 51.7(11) . . . . ?
C16 C17 C18 C21 176.4(9) . . . . ?
C15 N3 C19 C18 53.3(12) . . . . ?
C9 C10 C11 C12 -53.6(11) . . . . ?
C9 C10 C11 C14 -179.9(9) . . . . ?
C10 C9 C8 N2 -50.1(10) . . . . ?
C19 N3 C15 C16 -54.7(10) . . . . ?
C8 N2 C12 C11 -60.7(10) . . . . ?
C8 C9 C10 C11 50.4(11) . . . . ?
C18 C17 C16 C15 -53.3(11) . . . . ?
C18 C17 C16 C20 -177.4(8) . . . . ?
C1 N1 C5 C4 60(2) . . . . ?
C5 N1 C1 C2 -61(2) . . . . ?
C12 N2 C8 C9 57.3(10) . . . . ?
C13 C9 C10 C11 174.5(9) . . . . ?
C13 C9 C8 N2 -175.0(8) . . . . ?
C2 C3 C4 C5 69(2) . . . . ?
C2 C3 C4 C7 172.9(15) . . . . ?
C4 C3 C2 C1 -70.8(19) . . . . ?
C4 C3 C2 C6 -178.4(17) . . . . ?
C20 C16 C15 N3 178.7(8) . . . . ?
C26 N1 C22 C23 52(3) . . . . ?
C22 N1 C26 C25 -48(4) . . . . ?
C25 C24 C23 C22 76(3) . . . . ?
C25 C24 C23 C27 -180(2) . . . . ?
C23 C24 C25 C26 -75(3) . . . . ?
C23 C24 C25 C28 178(3) . . . . ?
